data_4034954
loop_
_publ_author_name
'Song, Zhi-Yong'
'Chen, Kun-Quan'
'Chen, Xiang-Yu'
'Ye, Song'

_publ_section_title
;
 Diastereo- and Enantioselective Synthesis of Spirooxindoles with
 Contiguous Tetrasubstituted Stereocenters via Catalytic Coupling of Two
 Tertiary Radicals.
;
_journal_issue 5
_journal_name_full 'The Journal of organic chemistry'
_journal_page_first 2966
_journal_page_last 2970
_journal_paper_doi 10.1021/acs.joc.7b03161
_journal_volume 83
_journal_year 2018
_chemical_formula_moiety 'C18 H14 Br N O3'
_chemical_formula_sum 'C18 H14 Br N O3'
_chemical_formula_weight 372.21
_space_group_crystal_system monoclinic
_space_group_IT_number 14
_space_group_name_Hall '-P 2ybc'
_space_group_name_H-M_alt 'P 1 21/c 1'
_atom_sites_solution_hydrogens geom
_atom_sites_solution_primary direct
_audit_creation_date 2016-09-05
_audit_creation_method
;
Olex2 1.2
(compiled 2016.02.19 svn.r3266 for OlexSys, GUI svn.r5155)
;
_cell_angle_alpha 90
_cell_angle_beta 98.302(3)
_cell_angle_gamma 90
_cell_formula_units_Z 4
_cell_length_a 8.351(2)
_cell_length_b 10.255(3)
_cell_length_c 18.062(6)
_cell_measurement_reflns_used 4671
_cell_measurement_temperature 173.1500
_cell_measurement_theta_max 27.4778
_cell_measurement_theta_min 2.2791
_cell_volume 1530.6(8)
_computing_cell_refinement 'CrystalClear (Rigaku Inc., 2007)'
_computing_data_collection 'CrystalClear (Rigaku Inc., 2007)'
_computing_data_reduction 'CrystalClear (Rigaku Inc., 2007)'
_computing_molecular_graphics 'Olex2 (Dolomanov et al., 2009)'
_computing_publication_material 'CIFTAB (Sheldrick, 2013)'
_computing_structure_refinement 'SHELXL (Sheldrick, 2014)'
_computing_structure_solution
;
'SHELXT (Sheldrick, 2014)'

;
_diffrn_ambient_temperature 173.1500
_diffrn_detector_area_resol_mean 28.5714
_diffrn_measured_fraction_theta_full 0.993
_diffrn_measured_fraction_theta_max 0.985
_diffrn_measurement_details
;
scan:
	Number of images: 360
	           Slice: -110.0000 - 70.0000
	     Image width: 0.5000
	        Exp time: 6.0000
	   Rotation axis: Omega
	           Omega: 0.0000
	             Chi: 45.0000
	             Phi: 90.0000
	             XTD: 45.1082
	          2theta: -19.9473
scan:
	Number of images: 240
	           Slice: -80.0000 - 40.0000
	     Image width: 0.5000
	        Exp time: 6.0000
	   Rotation axis: Omega
	           Omega: 0.0000
	             Chi: 45.0000
	             Phi: 0.0000
	             XTD: 45.1082
	          2theta: -19.9473
;
_diffrn_measurement_device
;
Saturn724+ (2x2 bin mode)
;
_diffrn_measurement_device_details
;
AFC10: Fixed Chi 2 circle
;
_diffrn_measurement_device_type 'Saturn724+ CCD'
_diffrn_measurement_method '\w scans at fixed \c = 45\%'
_diffrn_orient_matrix_type d*Trek
_diffrn_orient_matrix_UB_11 -0.0022
_diffrn_orient_matrix_UB_12 -0.1091
_diffrn_orient_matrix_UB_13 0.0522
_diffrn_orient_matrix_UB_21 -0.0955
_diffrn_orient_matrix_UB_22 0.0100
_diffrn_orient_matrix_UB_23 0.0169
_diffrn_orient_matrix_UB_31 -0.0113
_diffrn_orient_matrix_UB_32 -0.0305
_diffrn_orient_matrix_UB_33 -0.0455
_diffrn_radiation_detector CCD
_diffrn_radiation_monochromator 'Graphite Monochromator'
_diffrn_radiation_type MoK\a
_diffrn_radiation_wavelength 0.71073
_diffrn_reflns_av_R_equivalents 0.0400
_diffrn_reflns_av_unetI/netI 0.0419
_diffrn_reflns_Laue_measured_fraction_full 0.993
_diffrn_reflns_Laue_measured_fraction_max 0.985
_diffrn_reflns_limit_h_max 10
_diffrn_reflns_limit_h_min -9
_diffrn_reflns_limit_k_max 13
_diffrn_reflns_limit_k_min -13
_diffrn_reflns_limit_l_max 22
_diffrn_reflns_limit_l_min -23
_diffrn_reflns_number 9765
_diffrn_reflns_point_group_measured_fraction_full 0.993
_diffrn_reflns_point_group_measured_fraction_max 0.985
_diffrn_reflns_theta_full 26.000
_diffrn_reflns_theta_max 27.477
_diffrn_reflns_theta_min 3.023
_diffrn_source 'Sealed Tube'
_diffrn_source_current 30.0000
_diffrn_source_power 1.5000
_diffrn_source_voltage 50.0000
_exptl_absorpt_coefficient_mu 2.700
_exptl_absorpt_correction_T_max 1.00000
_exptl_absorpt_correction_T_min 0.78393
_exptl_absorpt_correction_type multi-scan
_exptl_absorpt_process_details 'CrystalClear (Rigaku Inc., 2007)'
_exptl_crystal_colour Colorless
_exptl_crystal_density_diffrn 1.615
_exptl_crystal_description needle
_exptl_crystal_F_000 752
_exptl_crystal_size_max 0.233
_exptl_crystal_size_mid 0.084
_exptl_crystal_size_min 0.067
_refine_diff_density_max 0.371
_refine_diff_density_min -0.395
_refine_diff_density_rms 0.079
_refine_ls_extinction_method none
_refine_ls_goodness_of_fit_ref 1.135
_refine_ls_hydrogen_treatment constr
_refine_ls_matrix_type full
_refine_ls_number_parameters 209
_refine_ls_number_reflns 3464
_refine_ls_number_restraints 0
_refine_ls_restrained_S_all 1.135
_refine_ls_R_factor_all 0.0542
_refine_ls_R_factor_gt 0.0464
_refine_ls_shift/su_max 0.001
_refine_ls_shift/su_mean 0.000
_refine_ls_structure_factor_coef Fsqd
_refine_ls_weighting_details 'w=1/[\s^2^(Fo^2^)+(0.0185P)^2^+2.3829P] where P=(Fo^2^+2Fc^2^)/3'
_refine_ls_weighting_scheme calc
_refine_ls_wR_factor_gt 0.0818
_refine_ls_wR_factor_ref 0.0848
_reflns_Friedel_coverage 0.000
_reflns_number_gt 3124
_reflns_number_total 3464
_reflns_threshold_expression 'I > 2\s(I)'
_cod_data_source_file jo7b03161_si_002.cif
_cod_data_source_block sa5017
_cod_original_cell_volume 1530.7(8)
_cod_database_code 4034954
_shelx_space_group_comment
;
The symmetry employed for this shelxl refinement is uniquely defined
by the following loop, which should always be used as a source of
symmetry information in preference to the above space-group names.
They are only intended as comments.
;
_diffrn_number_total 3665
_olex2_refinement_description
;
1. Fixed Uiso
 At 1.2 times of:
  All C(H) groups, All C(H,H) groups, All N(H) groups
 At 1.5 times of:
  All C(H,H,H) groups
2.a Secondary CH2 refined with riding coordinates:
 C10(H10A,H10B)
2.b Aromatic/amide H refined with riding coordinates:
 N1(H1), C3(H3), C4(H4), C5(H5), C6(H6), C14(H14), C15(H15), C16(H16), C18(H18)
2.c Idealised Me refined as rotating group:
 C12(H12A,H12B,H12C)
;
_shelx_shelxl_version_number 2014/7
_olex2_submission_special_instructions 'No special instructions were received'

loop_
_space_group_symop_operation_xyz
'x, y, z'
'-x, y+1/2, -z+1/2'
'-x, -y, -z'
'x, -y-1/2, z-1/2'

loop_
_atom_site_label
_atom_site_type_symbol
_atom_site_fract_x
_atom_site_fract_y
_atom_site_fract_z
_atom_site_U_iso_or_equiv
_atom_site_adp_type
_atom_site_occupancy
_atom_site_site_symmetry_order
_atom_site_calc_flag
_atom_site_refinement_flags_posn
Br1 Br 1.21498(3) 0.80428(3) 0.21442(2) 0.02941(11) Uani 1 1 d .
O1 O 0.9704(2) 0.6776(2) 0.49723(12) 0.0253(5) Uani 1 1 d .
O2 O 0.6759(2) 0.82539(19) 0.50843(10) 0.0176(4) Uani 1 1 d .
O3 O 0.7684(2) 1.0180(2) 0.55366(11) 0.0225(4) Uani 1 1 d .
N1 N 0.7814(3) 0.5276(2) 0.44532(13) 0.0190(5) Uani 1 1 d .
H1 H 0.8419 0.4596 0.4464 0.023 Uiso 1 1 calc R
C1 C 0.6929(3) 0.7444(3) 0.44393(15) 0.0157(5) Uani 1 1 d .
C2 C 0.5522(3) 0.6539(3) 0.42389(15) 0.0167(6) Uani 1 1 d .
C3 C 0.3873(3) 0.6766(3) 0.40702(16) 0.0214(6) Uani 1 1 d .
H3 H 0.3454 0.7601 0.4102 0.026 Uiso 1 1 calc R
C4 C 0.2860(3) 0.5714(3) 0.38527(17) 0.0253(7) Uani 1 1 d .
H4 H 0.1751 0.5848 0.3733 0.030 Uiso 1 1 calc R
C5 C 0.3486(4) 0.4472(3) 0.38133(17) 0.0248(6) Uani 1 1 d .
H5 H 0.2791 0.3787 0.3654 0.030 Uiso 1 1 calc R
C6 C 0.5134(3) 0.4223(3) 0.40076(16) 0.0231(6) Uani 1 1 d .
H6 H 0.5547 0.3382 0.3997 0.028 Uiso 1 1 calc R
C7 C 0.6130(3) 0.5273(3) 0.42168(16) 0.0192(6) Uani 1 1 d .
C8 C 0.8356(3) 0.6476(3) 0.46606(15) 0.0182(6) Uani 1 1 d .
C9 C 0.7623(3) 0.9376(3) 0.50492(15) 0.0176(6) Uani 1 1 d .
C10 C 0.8397(3) 0.9388(3) 0.43461(15) 0.0181(6) Uani 1 1 d .
H10A H 0.9503 0.9075 0.4440 0.022 Uiso 1 1 calc R
H10B H 0.8385 1.0256 0.4132 0.022 Uiso 1 1 calc R
C11 C 0.7312(3) 0.8453(3) 0.38345(15) 0.0161(6) Uani 1 1 d .
C12 C 0.5784(3) 0.9219(3) 0.35089(16) 0.0209(6) Uani 1 1 d .
H12A H 0.5026 0.8640 0.3226 0.031 Uiso 1 1 calc GR
H12B H 0.6074 0.9900 0.3188 0.031 Uiso 1 1 calc GR
H12C H 0.5300 0.9596 0.3910 0.031 Uiso 1 1 calc GR
C13 C 0.8038(3) 0.7815(3) 0.31977(15) 0.0165(6) Uani 1 1 d .
C14 C 0.7093(3) 0.6934(3) 0.27330(15) 0.0206(6) Uani 1 1 d .
H14 H 0.6066 0.6719 0.2836 0.025 Uiso 1 1 calc R
C15 C 0.7658(3) 0.6377(3) 0.21224(16) 0.0217(6) Uani 1 1 d .
H15 H 0.7016 0.5781 0.1826 0.026 Uiso 1 1 calc R
C16 C 0.9173(3) 0.6698(3) 0.19497(16) 0.0211(6) Uani 1 1 d .
H16 H 0.9554 0.6336 0.1537 0.025 Uiso 1 1 calc R
C17 C 1.0102(3) 0.7574(3) 0.24096(15) 0.0195(6) Uani 1 1 d .
C18 C 0.9575(3) 0.8136(3) 0.30324(15) 0.0183(6) Uani 1 1 d .
H18 H 1.0233 0.8716 0.3334 0.022 Uiso 1 1 calc R

loop_
_atom_site_aniso_label
_atom_site_aniso_U_11
_atom_site_aniso_U_22
_atom_site_aniso_U_33
_atom_site_aniso_U_23
_atom_site_aniso_U_13
_atom_site_aniso_U_12
Br1 0.01996(15) 0.0447(2) 0.02509(16) -0.00627(15) 0.00860(11) -0.00609(14)
O1 0.0178(10) 0.0273(12) 0.0290(11) 0.0027(9) -0.0026(8) 0.0039(9)
O2 0.0197(9) 0.0183(10) 0.0158(9) -0.0011(8) 0.0052(7) -0.0013(8)
O3 0.0268(11) 0.0227(11) 0.0181(10) -0.0052(9) 0.0040(8) -0.0005(9)
N1 0.0187(11) 0.0156(12) 0.0233(13) -0.0013(10) 0.0056(9) 0.0037(9)
C1 0.0166(12) 0.0150(14) 0.0154(13) -0.0003(11) 0.0021(10) -0.0004(10)
C2 0.0172(13) 0.0181(14) 0.0152(13) 0.0013(11) 0.0036(10) -0.0022(11)
C3 0.0198(13) 0.0219(16) 0.0229(15) 0.0007(12) 0.0045(11) 0.0011(12)
C4 0.0182(13) 0.0315(18) 0.0259(16) 0.0011(14) 0.0025(12) -0.0046(13)
C5 0.0268(15) 0.0231(16) 0.0255(16) -0.0050(13) 0.0072(12) -0.0085(13)
C6 0.0278(15) 0.0184(15) 0.0240(15) -0.0024(12) 0.0072(12) -0.0002(12)
C7 0.0208(13) 0.0205(15) 0.0170(14) 0.0004(11) 0.0054(11) 0.0019(11)
C8 0.0192(13) 0.0210(15) 0.0151(13) 0.0036(11) 0.0049(11) 0.0032(11)
C9 0.0126(12) 0.0210(15) 0.0188(14) 0.0013(12) 0.0008(10) 0.0020(11)
C10 0.0165(12) 0.0200(15) 0.0183(14) -0.0011(11) 0.0043(10) -0.0010(11)
C11 0.0161(12) 0.0158(14) 0.0161(13) 0.0002(11) 0.0015(10) -0.0018(10)
C12 0.0179(13) 0.0232(16) 0.0214(14) 0.0047(12) 0.0018(11) 0.0030(12)
C13 0.0177(12) 0.0152(14) 0.0158(13) 0.0024(11) 0.0000(10) 0.0008(11)
C14 0.0202(13) 0.0240(16) 0.0178(14) 0.0000(12) 0.0037(11) -0.0067(12)
C15 0.0255(14) 0.0223(16) 0.0167(14) -0.0044(12) 0.0012(11) -0.0062(12)
C16 0.0271(14) 0.0207(15) 0.0166(14) -0.0032(12) 0.0071(11) 0.0026(12)
C17 0.0166(13) 0.0242(15) 0.0178(14) 0.0032(12) 0.0030(10) 0.0006(11)
C18 0.0165(12) 0.0203(15) 0.0176(13) -0.0014(12) 0.0008(10) -0.0004(11)

loop_
_atom_type_symbol
_atom_type_description
_atom_type_scat_dispersion_real
_atom_type_scat_dispersion_imag
_atom_type_scat_source
C C 0.0033 0.0016 'International Tables Vol C Tables 4.2.6.8 and 6.1.1.4'
H H 0.0000 0.0000 'International Tables Vol C Tables 4.2.6.8 and 6.1.1.4'
Br Br -0.2901 2.4595 'International Tables Vol C Tables 4.2.6.8 and 6.1.1.4'
N N 0.0061 0.0033 'International Tables Vol C Tables 4.2.6.8 and 6.1.1.4'
O O 0.0106 0.0060 'International Tables Vol C Tables 4.2.6.8 and 6.1.1.4'

loop_
_geom_angle_atom_site_label_1
_geom_angle_atom_site_label_2
_geom_angle_atom_site_label_3
_geom_angle
C9 O2 C1 109.3(2)
C7 N1 H1 124.2
C8 N1 H1 124.2
C8 N1 C7 111.5(2)
O2 C1 C2 112.5(2)
O2 C1 C8 108.5(2)
O2 C1 C11 103.5(2)
C2 C1 C8 102.2(2)
C2 C1 C11 118.1(2)
C8 C1 C11 111.9(2)
C3 C2 C1 131.9(3)
C3 C2 C7 120.2(3)
C7 C2 C1 107.9(2)
C2 C3 H3 120.8
C2 C3 C4 118.4(3)
C4 C3 H3 120.8
C3 C4 H4 119.7
C5 C4 C3 120.6(3)
C5 C4 H4 119.7
C4 C5 H5 119.2
C4 C5 C6 121.5(3)
C6 C5 H5 119.2
C5 C6 H6 121.3
C7 C6 C5 117.4(3)
C7 C6 H6 121.3
C2 C7 N1 109.9(2)
C6 C7 N1 128.3(3)
C6 C7 C2 121.8(3)
O1 C8 N1 127.4(3)
O1 C8 C1 125.3(3)
N1 C8 C1 107.3(2)
O2 C9 C10 109.9(2)
O3 C9 O2 120.8(3)
O3 C9 C10 129.3(3)
C9 C10 H10A 111.3
C9 C10 H10B 111.3
C9 C10 C11 102.4(2)
H10A C10 H10B 109.2
C11 C10 H10A 111.3
C11 C10 H10B 111.3
C10 C11 C1 98.9(2)
C10 C11 C12 107.2(2)
C12 C11 C1 111.1(2)
C13 C11 C1 112.7(2)
C13 C11 C10 117.3(2)
C13 C11 C12 109.2(2)
C11 C12 H12A 109.5
C11 C12 H12B 109.5
C11 C12 H12C 109.5
H12A C12 H12B 109.5
H12A C12 H12C 109.5
H12B C12 H12C 109.5
C14 C13 C11 118.6(2)
C14 C13 C18 118.7(3)
C18 C13 C11 122.6(2)
C13 C14 H14 119.4
C15 C14 C13 121.2(3)
C15 C14 H14 119.4
C14 C15 H15 119.7
C14 C15 C16 120.5(3)
C16 C15 H15 119.7
C15 C16 H16 121.0
C17 C16 C15 118.1(3)
C17 C16 H16 121.0
C16 C17 Br1 117.3(2)
C16 C17 C18 122.6(3)
C18 C17 Br1 120.0(2)
C13 C18 H18 120.6
C17 C18 C13 118.8(3)
C17 C18 H18 120.6

loop_
_geom_bond_atom_site_label_1
_geom_bond_atom_site_label_2
_geom_bond_distance
Br1 C17 1.903(3)
O1 C8 1.223(3)
O2 C1 1.454(3)
O2 C9 1.364(3)
O3 C9 1.202(3)
N1 H1 0.8600
N1 C7 1.410(3)
N1 C8 1.346(4)
C1 C2 1.500(4)
C1 C8 1.558(4)
C1 C11 1.571(4)
C2 C3 1.386(4)
C2 C7 1.396(4)
C3 H3 0.9300
C3 C4 1.392(4)
C4 H4 0.9300
C4 C5 1.383(4)
C5 H5 0.9300
C5 C6 1.394(4)
C6 H6 0.9300
C6 C7 1.379(4)
C9 C10 1.506(4)
C10 H10A 0.9700
C10 H10B 0.9700
C10 C11 1.534(4)
C11 C12 1.542(4)
C11 C13 1.523(4)
C12 H12A 0.9600
C12 H12B 0.9600
C12 H12C 0.9600
C13 C14 1.398(4)
C13 C18 1.398(4)
C14 H14 0.9300
C14 C15 1.384(4)
C15 H15 0.9300
C15 C16 1.386(4)
C16 H16 0.9300
C16 C17 1.383(4)
C17 C18 1.391(4)
C18 H18 0.9300

loop_
_geom_hbond_atom_site_label_D
_geom_hbond_atom_site_label_H
_geom_hbond_atom_site_label_A
_geom_hbond_distance_DH
_geom_hbond_distance_HA
_geom_hbond_distance_DA
_geom_hbond_angle_DHA
_geom_hbond_site_symmetry_A
N1 H1 O1 0.86 2.24 3.029(3) 152.9 3_766

loop_
_geom_torsion_atom_site_label_1
_geom_torsion_atom_site_label_2
_geom_torsion_atom_site_label_3
_geom_torsion_atom_site_label_4
_geom_torsion
Br1 C17 C18 C13 177.4(2)
O2 C1 C2 C3 56.0(4)
O2 C1 C2 C7 -125.8(2)
O2 C1 C8 O1 -49.2(4)
O2 C1 C8 N1 130.1(2)
O2 C1 C11 C10 37.8(2)
O2 C1 C11 C12 -74.6(3)
O2 C1 C11 C13 162.5(2)
O2 C9 C10 C11 23.4(3)
O3 C9 C10 C11 -156.5(3)
C1 O2 C9 O3 -178.4(2)
C1 O2 C9 C10 1.7(3)
C1 C2 C3 C4 175.6(3)
C1 C2 C7 N1 5.2(3)
C1 C2 C7 C6 -176.4(3)
C1 C11 C13 C14 64.6(3)
C1 C11 C13 C18 -119.4(3)
C2 C1 C8 O1 -168.3(3)
C2 C1 C8 N1 11.0(3)
C2 C1 C11 C10 163.0(2)
C2 C1 C11 C12 50.6(3)
C2 C1 C11 C13 -72.4(3)
C2 C3 C4 C5 0.6(4)
C3 C2 C7 N1 -176.3(2)
C3 C2 C7 C6 2.0(4)
C3 C4 C5 C6 1.7(5)
C4 C5 C6 C7 -2.2(4)
C5 C6 C7 N1 178.3(3)
C5 C6 C7 C2 0.3(4)
C7 N1 C8 O1 170.7(3)
C7 N1 C8 C1 -8.6(3)
C7 C2 C3 C4 -2.4(4)
C8 N1 C7 C2 2.4(3)
C8 N1 C7 C6 -175.8(3)
C8 C1 C2 C3 172.2(3)
C8 C1 C2 C7 -9.6(3)
C8 C1 C11 C10 -78.9(3)
C8 C1 C11 C12 168.7(2)
C8 C1 C11 C13 45.8(3)
C9 O2 C1 C2 -154.2(2)
C9 O2 C1 C8 93.5(2)
C9 O2 C1 C11 -25.6(2)
C9 C10 C11 C1 -36.0(2)
C9 C10 C11 C12 79.5(3)
C9 C10 C11 C13 -157.3(2)
C10 C11 C13 C14 178.5(2)
C10 C11 C13 C18 -5.5(4)
C11 C1 C2 C3 -64.6(4)
C11 C1 C2 C7 113.6(3)
C11 C1 C8 O1 64.4(4)
C11 C1 C8 N1 -116.3(2)
C11 C13 C14 C15 176.6(3)
C11 C13 C18 C17 -175.6(2)
C12 C11 C13 C14 -59.4(3)
C12 C11 C13 C18 116.6(3)
C13 C14 C15 C16 -1.1(5)
C14 C13 C18 C17 0.4(4)
C14 C15 C16 C17 0.8(4)
C15 C16 C17 Br1 -178.1(2)
C15 C16 C17 C18 0.0(4)
C16 C17 C18 C13 -0.6(4)
C18 C13 C14 C15 0.4(4)
